data_4513519
loop_
_publ_author_name
'Yao, Peng-Fei'
'Tao, Ye'
'Li, Hai-Ye'
'Qin, Xiao-Huan'
'Shi, Dong-Wei'
'Huang, Fu-Ping'
'Yu, Qing'
'Qin, Xing-Xing'
'Bian, He-Dong'

_publ_section_title
;
 A Family of Fe(II)/Cl Supramolecular Coordination Systems Incorporating
 5,5&#x2032;-Di(pyridin-2-yl)-3,3&#x2032;-bi(1,2,4-triazole)
;
_journal_issue 9
_journal_name_full 'Crystal Growth &amp; Design'
_journal_page_first 4394
_journal_paper_doi 10.1021/acs.cgd.5b00724
_journal_volume 15
_journal_year 2015
_chemical_formula_moiety 'C14 H15 Cl3 Fe2 N8 O3'
_chemical_formula_sum 'C14 H15 Cl3 Fe2 N8 O3'
_chemical_formula_weight 561.39
_chemical_name_systematic
;
 ? 
;
_space_group_crystal_system triclinic
_space_group_IT_number 2
_space_group_name_Hall '-P 1'
_space_group_name_H-M_alt 'P -1'
_symmetry_space_group_name_Hall '-P 1'
_symmetry_space_group_name_H-M 'P -1'
_atom_sites_solution_hydrogens geom
_atom_sites_solution_primary direct
_atom_sites_solution_secondary difmap
_audit_creation_date 2012-05-01
_audit_creation_method
;
  Olex2 1.1
  (compiled 2011.02.15 svn.r1672, GUI svn.r3494)
;
_cell_angle_alpha 100.504(6)
_cell_angle_beta 94.495(5)
_cell_angle_gamma 105.762(5)
_cell_formula_units_Z 2
_cell_length_a 7.2793(4)
_cell_length_b 9.7479(7)
_cell_length_c 15.1562(9)
_cell_measurement_reflns_used 5552
_cell_measurement_temperature 293(2)
_cell_measurement_theta_max 28.9414
_cell_measurement_theta_min 2.8474
_cell_volume 1008.33(12)
_computing_cell_refinement
;
CrysAlisPro, Agilent Technologies,
Version 1.171.35.21 (release 20-01-2012 CrysAlis171 .NET)
(compiled Jan 23 2012,18:06:46)
;
_computing_data_collection
;
CrysAlisPro, Agilent Technologies,
Version 1.171.35.21 (release 20-01-2012 CrysAlis171 .NET)
(compiled Jan 23 2012,18:06:46)
;
_computing_data_reduction
;
CrysAlisPro, Agilent Technologies,
Version 1.171.35.21 (release 20-01-2012 CrysAlis171 .NET)
(compiled Jan 23 2012,18:06:46)
;
_computing_molecular_graphics
;
O. V. Dolomanov, L. J. Bourhis, R. J. Gildea, J. A. K. Howard and H. Puschmann,
OLEX2: a complete structure solution, refinement and analysis program.
J. Appl. Cryst. (2009). 42, 339-341.
;
_computing_publication_material
;
O. V. Dolomanov, L. J. Bourhis, R. J. Gildea, J. A. K. Howard and H. Puschmann,
OLEX2: a complete structure solution, refinement and analysis program.
J. Appl. Cryst. (2009). 42, 339-341.
;
_computing_structure_refinement 'SHELXL-97 (Sheldrick, 1997)'
_computing_structure_solution 'A short history of SHELX (Sheldrick, 2007)/Bruker'
_diffrn_ambient_temperature 293(2)
_diffrn_detector_area_resol_mean 16.1623
_diffrn_measured_fraction_theta_full 0.998
_diffrn_measured_fraction_theta_max 0.998
_diffrn_measurement_details
;
  1 omega  -36.00   36.00   0.5000   20.0000
omega____ theta____ kappa____ phi______ frames
    -      -17.6427   57.0000  -60.0000 144

  2 omega  -64.00   -3.00   0.5000   20.0000
omega____ theta____ kappa____ phi______ frames
    -      -17.6427  -57.0000   30.0000 122

  3 omega  -81.00   -4.00   0.5000   20.0000
omega____ theta____ kappa____ phi______ frames
    -      -17.6427  -57.0000 -150.0000 154

  4 omega  -84.00   -3.00   0.5000   20.0000
omega____ theta____ kappa____ phi______ frames
    -      -17.6427  -57.0000  120.0000 162

  5 omega  -88.00    2.00   0.5000   20.0000
omega____ theta____ kappa____ phi______ frames
    -      -17.6427  -77.0000  -30.0000 180

  6 omega  -40.00   44.00   0.5000   20.0000
omega____ theta____ kappa____ phi______ frames
    -      -17.6427   77.0000   90.0000 168

  7 omega  -24.00   51.00   0.5000   20.0000
omega____ theta____ kappa____ phi______ frames
    -      -17.6427   57.0000 -150.0000 150

  8 omega   21.00   61.00   0.5000   20.0000
omega____ theta____ kappa____ phi______ frames
    -       18.8146  -99.0000    0.0000 80

  9 omega  -42.00   15.00   0.5000   20.0000
omega____ theta____ kappa____ phi______ frames
    -       18.8146  -57.0000    0.0000 114

 10 omega   13.00   38.00   0.5000   20.0000
omega____ theta____ kappa____ phi______ frames
    -       18.8146 -116.0000 -145.0000 50
;
_diffrn_measurement_device_type 'SuperNova, Single source at offset), Eos'
_diffrn_measurement_method '\w scans'
_diffrn_orient_matrix_UB_11 0.0396797000
_diffrn_orient_matrix_UB_12 -0.0275633000
_diffrn_orient_matrix_UB_13 -0.0382371000
_diffrn_orient_matrix_UB_21 -0.0941406000
_diffrn_orient_matrix_UB_22 -0.0346217000
_diffrn_orient_matrix_UB_23 -0.0235654000
_diffrn_orient_matrix_UB_31 0.0022154000
_diffrn_orient_matrix_UB_32 0.0634633000
_diffrn_orient_matrix_UB_33 -0.0170358000
_diffrn_radiation_monochromator mirror
_diffrn_radiation_type 'Mo K\a'
_diffrn_radiation_wavelength 0.7107
_diffrn_reflns_av_R_equivalents 0.0339
_diffrn_reflns_av_unetI/netI 0.0374
_diffrn_reflns_limit_h_max 9
_diffrn_reflns_limit_h_min -9
_diffrn_reflns_limit_k_max 12
_diffrn_reflns_limit_k_min -12
_diffrn_reflns_limit_l_max 18
_diffrn_reflns_limit_l_min -18
_diffrn_reflns_number 13150
_diffrn_reflns_theta_full 26.37
_diffrn_reflns_theta_max 26.37
_diffrn_reflns_theta_min 2.85
_diffrn_source 'SuperNova (Mo) X-ray Source'
_exptl_absorpt_coefficient_mu 1.872
_exptl_absorpt_correction_T_max 1.00000
_exptl_absorpt_correction_T_min 0.84549
_exptl_absorpt_correction_type multi-scan
_exptl_absorpt_process_details
;
CrysAlisPro, Agilent Technologies,
Version 1.171.35.21 (release 20-01-2012 CrysAlis171 .NET)
(compiled Jan 23 2012,18:06:46)
Empirical absorption correction using spherical harmonics,
 implemented in SCALE3 ABSPACK scaling algorithm.
;
_exptl_crystal_colour yellow
_exptl_crystal_density_diffrn 1.849
_exptl_crystal_density_method 'not measured'
_exptl_crystal_description flake
_exptl_crystal_F_000 564
_exptl_crystal_size_max 0.22
_exptl_crystal_size_mid 0.15
_exptl_crystal_size_min 0.12
_refine_diff_density_max 0.377
_refine_diff_density_min -0.346
_refine_diff_density_rms 0.061
_refine_ls_extinction_method none
_refine_ls_goodness_of_fit_ref 1.049
_refine_ls_hydrogen_treatment mixed
_refine_ls_matrix_type full
_refine_ls_number_parameters 289
_refine_ls_number_reflns 4100
_refine_ls_number_restraints 12
_refine_ls_restrained_S_all 1.048
_refine_ls_R_factor_all 0.0402
_refine_ls_R_factor_gt 0.0310
_refine_ls_shift/su_max 0.005
_refine_ls_shift/su_mean 0.000
_refine_ls_structure_factor_coef Fsqd
_refine_ls_weighting_details 'calc w=1/[\s^2^(Fo^2^)+(0.0259P)^2^+0.3486P] where P=(Fo^2^+2Fc^2^)/3'
_refine_ls_weighting_scheme calc
_refine_ls_wR_factor_gt 0.0682
_refine_ls_wR_factor_ref 0.0730
_reflns_number_gt 3414
_reflns_number_total 4100
_reflns_threshold_expression >2sigma(I)
_cod_data_source_file cg5b00724_si_002.cif
_cod_data_source_block 0429-ypf-038a
_cod_depositor_comments 'Adding full bibliography for 4513517--4513519.cif.'
_cod_original_cell_volume 1008.33(11)
_cod_database_code 4513519
_reflns_odcompleteness_completeness 99.81
_reflns_odcompleteness_iscentric 1
_reflns_odcompleteness_theta 26.32

loop_
_space_group_symop_id
_space_group_symop_operation_xyz
1 'x, y, z'
2 '-x, -y, -z'

loop_
_atom_site_label
_atom_site_type_symbol
_atom_site_fract_x
_atom_site_fract_y
_atom_site_fract_z
_atom_site_U_iso_or_equiv
_atom_site_adp_type
_atom_site_occupancy
_atom_site_symmetry_multiplicity
_atom_site_calc_flag
_atom_site_refinement_flags
Fe1 Fe 0.83418(5) 0.23452(4) 0.33412(2) 0.02610(10) Uani 1 1 d D
Fe2 Fe 1.25614(5) 0.45844(4) 0.25830(2) 0.02742(11) Uani 1 1 d D
Cl1 Cl 0.89024(10) 0.39375(7) 0.22213(4) 0.03298(16) Uani 1 1 d .
Cl2 Cl 1.18710(10) 0.31976(7) 0.38287(4) 0.03241(16) Uani 1 1 d .
Cl3 Cl 1.30530(11) 0.26255(7) 0.15192(4) 0.03864(18) Uani 1 1 d .
O1 O 0.5318(3) 0.1697(2) 0.30253(14) 0.0404(5) Uani 1 1 d D
H1A H 0.458(3) 0.095(2) 0.3157(18) 0.061 Uiso 1 1 d D
H1B H 0.469(3) 0.201(3) 0.2666(17) 0.061 Uiso 1 1 d D
O2 O 0.8073(3) 0.4030(2) 0.43703(12) 0.0398(5) Uani 1 1 d D
H2A H 0.710(3) 0.428(3) 0.4236(15) 0.060 Uiso 1 1 d D
H2B H 0.802(4) 0.374(3) 0.4869(10) 0.060 Uiso 1 1 d D
O3 O 1.5600(3) 0.5208(2) 0.31987(15) 0.0436(5) Uani 1 1 d D
H3A H 1.643(2) 0.493(3) 0.2913(16) 0.065 Uiso 1 1 d D
H3B H 1.614(3) 0.6045(17) 0.3529(17) 0.065 Uiso 1 1 d D
N1 N 0.8403(3) 0.0374(2) 0.23816(13) 0.0288(5) Uani 1 1 d .
N2 N 0.7884(3) 0.06309(19) 0.41697(12) 0.0218(4) Uani 1 1 d .
N3 N 0.7634(3) -0.1743(2) 0.41146(13) 0.0310(5) Uani 1 1 d .
N4 N 0.7412(3) -0.1073(2) 0.49441(13) 0.0300(5) Uani 1 1 d .
H4 H 0.7202 -0.1497 0.5392 0.036 Uiso 1 1 calc R
N5 N 0.7050(3) 0.0939(2) 0.65781(13) 0.0255(5) Uani 1 1 d .
N6 N 0.7589(3) 0.2745(2) 0.58006(13) 0.0272(5) Uani 1 1 d .
N7 N 0.7393(3) 0.3318(2) 0.66593(13) 0.0267(5) Uani 1 1 d .
N8 N 0.6953(3) 0.3936(2) 0.83959(13) 0.0287(5) Uani 1 1 d .
C1 C 0.8609(4) 0.0280(3) 0.15036(17) 0.0384(7) Uani 1 1 d .
H1 H 0.8747 0.1111 0.1265 0.046 Uiso 1 1 calc R
C2 C 0.8626(4) -0.0993(3) 0.09394(18) 0.0458(8) Uani 1 1 d .
H2 H 0.8732 -0.1024 0.0329 0.055 Uiso 1 1 calc R
C3 C 0.8484(4) -0.2218(3) 0.12886(19) 0.0469(8) Uani 1 1 d .
H3 H 0.8519 -0.3083 0.0921 0.056 Uiso 1 1 calc R
C4 C 0.8290(4) -0.2148(3) 0.21893(18) 0.0372(7) Uani 1 1 d .
H4A H 0.8208 -0.2959 0.2442 0.045 Uiso 1 1 calc R
C5 C 0.8219(3) -0.0843(3) 0.27135(16) 0.0273(6) Uani 1 1 d .
C6 C 0.7920(3) -0.0677(2) 0.36688(16) 0.0239(5) Uani 1 1 d .
C7 C 0.7560(3) 0.0342(2) 0.49799(15) 0.0221(5) Uani 1 1 d .
C8 C 0.7393(3) 0.1339(2) 0.57846(15) 0.0221(5) Uani 1 1 d .
C9 C 0.7085(3) 0.2225(2) 0.71006(15) 0.0235(5) Uani 1 1 d .
C10 C 0.6871(4) 0.2538(3) 0.80691(16) 0.0262(5) Uani 1 1 d .
C11 C 0.6661(4) 0.1514(3) 0.86065(17) 0.0385(7) Uani 1 1 d .
H11 H 0.6605 0.0554 0.8362 0.046 Uiso 1 1 calc R
C12 C 0.6537(5) 0.1952(3) 0.95145(19) 0.0457(8) Uani 1 1 d .
H12 H 0.6392 0.1286 0.9891 0.055 Uiso 1 1 calc R
C13 C 0.6629(5) 0.3374(3) 0.98558(18) 0.0457(8) Uani 1 1 d .
H13 H 0.6558 0.3690 1.0466 0.055 Uiso 1 1 calc R
C14 C 0.6827(4) 0.4325(3) 0.92784(17) 0.0403(7) Uani 1 1 d .
H14 H 0.6877 0.5287 0.9512 0.048 Uiso 1 1 calc R

loop_
_atom_site_aniso_label
_atom_site_aniso_U_11
_atom_site_aniso_U_22
_atom_site_aniso_U_33
_atom_site_aniso_U_23
_atom_site_aniso_U_13
_atom_site_aniso_U_12
Fe1 0.0319(2) 0.02186(19) 0.02508(19) 0.00539(14) 0.00671(15) 0.00766(15)
Fe2 0.0341(2) 0.0237(2) 0.0257(2) 0.00539(15) 0.00887(16) 0.00910(16)
Cl1 0.0347(4) 0.0361(4) 0.0311(3) 0.0150(3) 0.0057(3) 0.0096(3)
Cl2 0.0356(4) 0.0332(3) 0.0310(3) 0.0155(3) 0.0044(3) 0.0085(3)
Cl3 0.0495(5) 0.0364(4) 0.0306(3) 0.0011(3) 0.0080(3) 0.0167(3)
O1 0.0312(12) 0.0342(11) 0.0599(14) 0.0216(10) 0.0055(10) 0.0091(9)
O2 0.0610(15) 0.0334(11) 0.0293(10) 0.0070(8) 0.0127(10) 0.0190(10)
O3 0.0337(12) 0.0284(10) 0.0644(14) 0.0011(9) 0.0050(10) 0.0083(9)
N1 0.0286(13) 0.0281(11) 0.0263(11) 0.0024(9) 0.0031(9) 0.0051(9)
N2 0.0221(11) 0.0188(10) 0.0235(10) 0.0036(8) 0.0024(8) 0.0048(8)
N3 0.0425(14) 0.0220(11) 0.0282(11) 0.0022(9) 0.0039(10) 0.0111(10)
N4 0.0406(14) 0.0225(11) 0.0282(11) 0.0063(9) 0.0045(10) 0.0108(9)
N5 0.0281(12) 0.0229(11) 0.0260(11) 0.0070(9) 0.0044(9) 0.0071(9)
N6 0.0356(13) 0.0243(11) 0.0221(10) 0.0035(8) 0.0074(9) 0.0094(9)
N7 0.0343(13) 0.0253(11) 0.0215(10) 0.0051(8) 0.0076(9) 0.0092(9)
N8 0.0324(13) 0.0307(12) 0.0213(10) 0.0039(9) 0.0054(9) 0.0070(9)
C1 0.0419(18) 0.0420(16) 0.0275(14) 0.0047(12) 0.0069(12) 0.0070(13)
C2 0.050(2) 0.0506(19) 0.0283(15) -0.0029(13) 0.0099(13) 0.0060(15)
C3 0.048(2) 0.0381(17) 0.0419(17) -0.0160(13) 0.0098(14) 0.0063(14)
C4 0.0412(18) 0.0272(14) 0.0400(16) -0.0015(12) 0.0070(13) 0.0099(12)
C5 0.0219(14) 0.0283(13) 0.0272(13) -0.0008(10) 0.0020(10) 0.0050(10)
C6 0.0199(13) 0.0210(12) 0.0279(13) 0.0009(10) 0.0012(10) 0.0046(10)
C7 0.0216(13) 0.0177(12) 0.0253(12) 0.0042(9) 0.0013(10) 0.0036(9)
C8 0.0217(13) 0.0213(12) 0.0231(12) 0.0058(10) 0.0031(10) 0.0052(10)
C9 0.0237(13) 0.0237(12) 0.0227(12) 0.0077(10) 0.0033(10) 0.0045(10)
C10 0.0231(14) 0.0302(14) 0.0249(13) 0.0078(10) 0.0038(10) 0.0056(10)
C11 0.0501(19) 0.0358(15) 0.0310(14) 0.0145(12) 0.0064(13) 0.0096(13)
C12 0.059(2) 0.0489(18) 0.0338(16) 0.0241(14) 0.0096(14) 0.0123(15)
C13 0.057(2) 0.057(2) 0.0232(14) 0.0103(13) 0.0099(13) 0.0134(15)
C14 0.053(2) 0.0381(16) 0.0277(14) 0.0032(12) 0.0096(13) 0.0115(14)

loop_
_atom_type_symbol
_atom_type_description
_atom_type_scat_dispersion_real
_atom_type_scat_dispersion_imag
_atom_type_scat_source
C C 0.0033 0.0016 'International Tables Vol C Tables 4.2.6.8 and 6.1.1.4'
H H 0.0000 0.0000 'International Tables Vol C Tables 4.2.6.8 and 6.1.1.4'
Cl Cl 0.1484 0.1585 'International Tables Vol C Tables 4.2.6.8 and 6.1.1.4'
Fe Fe 0.3463 0.8444 'International Tables Vol C Tables 4.2.6.8 and 6.1.1.4'
N N 0.0061 0.0033 'International Tables Vol C Tables 4.2.6.8 and 6.1.1.4'
O O 0.0106 0.0060 'International Tables Vol C Tables 4.2.6.8 and 6.1.1.4'

loop_
_geom_angle_atom_site_label_1
_geom_angle_atom_site_label_2
_geom_angle_atom_site_label_3
_geom_angle
_geom_angle_site_symmetry_1
_geom_angle_site_symmetry_3
Cl2 Fe1 Cl1 87.45(2) . .
O1 Fe1 Cl1 94.43(5) . .
O1 Fe1 Cl2 175.69(6) . .
O1 Fe1 O2 87.68(8) . .
O1 Fe1 N1 88.94(8) . .
O1 Fe1 N2 85.94(7) . .
O2 Fe1 Cl1 93.14(5) . .
O2 Fe1 Cl2 88.34(6) . .
O2 Fe1 N1 171.85(7) . .
O2 Fe1 N2 96.09(7) . .
N1 Fe1 Cl1 94.53(5) . .
N1 Fe1 Cl2 94.79(6) . .
N1 Fe1 N2 76.26(7) . .
N2 Fe1 Cl1 170.77(5) . .
N2 Fe1 Cl2 92.83(5) . .
Cl2 Fe2 Cl1 85.13(2) . .
Cl3 Fe2 Cl1 98.31(3) . .
Cl3 Fe2 Cl2 95.99(2) . .
O3 Fe2 Cl1 167.74(6) . .
O3 Fe2 Cl2 85.31(6) . .
O3 Fe2 Cl3 90.30(5) . .
O3 Fe2 N8 95.83(8) . 2_766
N7 Fe2 Cl1 89.43(6) 2_766 .
N7 Fe2 Cl2 97.46(5) 2_766 .
N7 Fe2 Cl3 165.00(6) 2_766 .
N7 Fe2 O3 84.21(8) 2_766 .
N7 Fe2 N8 74.62(7) 2_766 2_766
N8 Fe2 Cl1 92.56(6) 2_766 .
N8 Fe2 Cl2 171.80(6) 2_766 .
N8 Fe2 Cl3 92.14(5) 2_766 .
Fe1 Cl1 Fe2 92.88(2) . .
Fe1 Cl2 Fe2 93.83(2) . .
Fe1 O1 H1A 123.7(14) . .
Fe1 O1 H1B 125.9(15) . .
H1A O1 H1B 109(2) . .
Fe1 O2 H2A 110.9(17) . .
Fe1 O2 H2B 109.0(16) . .
H2A O2 H2B 111(2) . .
Fe2 O3 H3A 120.8(16) . .
Fe2 O3 H3B 121.0(15) . .
H3A O3 H3B 109(2) . .
C1 N1 Fe1 125.88(18) . .
C1 N1 C5 117.5(2) . .
C5 N1 Fe1 116.62(15) . .
C6 N2 Fe1 111.12(14) . .
C7 N2 Fe1 145.26(16) . .
C7 N2 C6 103.61(18) . .
C6 N3 N4 102.39(18) . .
N3 N4 H4 124.3 . .
C7 N4 N3 111.34(19) . .
C7 N4 H4 124.3 . .
C9 N5 C8 100.70(18) . .
C8 N6 N7 104.94(18) . .
N6 N7 Fe2 136.68(15) . 2_766
C9 N7 Fe2 116.77(15) . 2_766
C9 N7 N6 106.56(18) . .
C10 N8 Fe2 116.24(15) . 2_766
C14 N8 Fe2 126.17(17) . 2_766
C14 N8 C10 117.5(2) . .
N1 C1 H1 118.6 . .
N1 C1 C2 122.9(3) . .
C2 C1 H1 118.6 . .
C1 C2 H2 120.4 . .
C3 C2 C1 119.2(3) . .
C3 C2 H2 120.4 . .
C2 C3 H3 120.4 . .
C2 C3 C4 119.1(3) . .
C4 C3 H3 120.4 . .
C3 C4 H4A 120.6 . .
C3 C4 C5 118.7(3) . .
C5 C4 H4A 120.6 . .
N1 C5 C4 122.5(2) . .
N1 C5 C6 114.6(2) . .
C4 C5 C6 122.9(2) . .
N2 C6 C5 121.4(2) . .
N3 C6 N2 114.2(2) . .
N3 C6 C5 124.4(2) . .
N2 C7 N4 108.4(2) . .
N2 C7 C8 127.8(2) . .
N4 C7 C8 123.8(2) . .
N5 C8 C7 123.4(2) . .
N6 C8 N5 114.4(2) . .
N6 C8 C7 122.2(2) . .
N5 C9 C10 127.8(2) . .
N7 C9 N5 113.4(2) . .
N7 C9 C10 118.8(2) . .
N8 C10 C9 113.6(2) . .
N8 C10 C11 122.6(2) . .
C11 C10 C9 123.8(2) . .
C10 C11 H11 120.8 . .
C12 C11 C10 118.4(3) . .
C12 C11 H11 120.8 . .
C11 C12 H12 120.3 . .
C13 C12 C11 119.5(2) . .
C13 C12 H12 120.3 . .
C12 C13 H13 120.7 . .
C12 C13 C14 118.7(3) . .
C14 C13 H13 120.7 . .
N8 C14 C13 123.3(3) . .
N8 C14 H14 118.3 . .
C13 C14 H14 118.3 . .

loop_
_geom_bond_atom_site_label_1
_geom_bond_atom_site_label_2
_geom_bond_distance
_geom_bond_site_symmetry_2
Fe1 Cl1 2.4864(7) .
Fe1 Cl2 2.4809(8) .
Fe1 O1 2.1078(19) .
Fe1 O2 2.1109(19) .
Fe1 N1 2.202(2) .
Fe1 N2 2.2380(18) .
Fe2 Cl1 2.5544(8) .
Fe2 Cl2 2.5209(7) .
Fe2 Cl3 2.3903(7) .
Fe2 O3 2.207(2) .
Fe2 N7 2.1451(19) 2_766
Fe2 N8 2.2345(19) 2_766
O1 H1A 0.845(9) .
O1 H1B 0.838(9) .
O2 H2A 0.834(10) .
O2 H2B 0.855(9) .
O3 H3A 0.846(10) .
O3 H3B 0.847(10) .
N1 C1 1.340(3) .
N1 C5 1.349(3) .
N2 C6 1.368(3) .
N2 C7 1.333(3) .
N3 N4 1.350(3) .
N3 C6 1.319(3) .
N4 H4 0.8600 .
N4 C7 1.345(3) .
N5 C8 1.351(3) .
N5 C9 1.349(3) .
N6 N7 1.354(3) .
N6 C8 1.334(3) .
N7 Fe2 2.1451(19) 2_766
N7 C9 1.336(3) .
N8 Fe2 2.2345(19) 2_766
N8 C10 1.346(3) .
N8 C14 1.339(3) .
C1 H1 0.9300 .
C1 C2 1.376(4) .
C2 H2 0.9300 .
C2 C3 1.374(4) .
C3 H3 0.9300 .
C3 C4 1.375(4) .
C4 H4A 0.9300 .
C4 C5 1.388(3) .
C5 C6 1.467(3) .
C7 C8 1.450(3) .
C9 C10 1.473(3) .
C10 C11 1.384(3) .
C11 H11 0.9300 .
C11 C12 1.382(4) .
C12 H12 0.9300 .
C12 C13 1.370(4) .
C13 H13 0.9300 .
C13 C14 1.374(4) .
C14 H14 0.9300 .

loop_
_geom_torsion_atom_site_label_1
_geom_torsion_atom_site_label_2
_geom_torsion_atom_site_label_3
_geom_torsion_atom_site_label_4
_geom_torsion
_geom_torsion_site_symmetry_1
_geom_torsion_site_symmetry_4
Fe1 N1 C1 C2 -179.7(2) . .
Fe1 N1 C5 C4 -178.1(2) . .
Fe1 N1 C5 C6 2.5(3) . .
Fe1 N2 C6 N3 -179.18(17) . .
Fe1 N2 C6 C5 -0.3(3) . .
Fe1 N2 C7 N4 178.9(2) . .
Fe1 N2 C7 C8 -1.3(5) . .
Fe2 N7 C9 N5 179.18(16) 2_766 .
Fe2 N7 C9 C10 -2.1(3) 2_766 .
Fe2 N8 C10 C9 -1.1(3) 2_766 .
Fe2 N8 C10 C11 177.1(2) 2_766 .
Fe2 N8 C14 C13 -176.4(2) 2_766 .
Cl1 Fe1 Cl2 Fe2 -6.50(2) . .
Cl1 Fe1 N1 C1 -2.4(2) . .
Cl1 Fe1 N1 C5 177.54(17) . .
Cl1 Fe1 N2 C6 -1.6(4) . .
Cl1 Fe1 N2 C7 179.4(2) . .
Cl1 Fe2 Cl2 Fe1 6.34(2) . .
Cl2 Fe1 Cl1 Fe2 6.41(2) . .
Cl2 Fe1 N1 C1 -90.2(2) . .
Cl2 Fe1 N1 C5 89.73(17) . .
Cl2 Fe1 N2 C6 -93.10(15) . .
Cl2 Fe1 N2 C7 87.9(3) . .
Cl2 Fe2 Cl1 Fe1 -6.32(2) . .
Cl3 Fe2 Cl1 Fe1 89.04(3) . .
Cl3 Fe2 Cl2 Fe1 -91.53(3) . .
O1 Fe1 Cl1 Fe2 -177.49(6) . .
O1 Fe1 Cl2 Fe2 -122.4(7) . .
O1 Fe1 N1 C1 92.0(2) . .
O1 Fe1 N1 C5 -88.10(18) . .
O1 Fe1 N2 C6 91.05(16) . .
O1 Fe1 N2 C7 -88.0(3) . .
O2 Fe1 Cl1 Fe2 94.60(6) . .
O2 Fe1 Cl2 Fe2 -99.71(5) . .
O2 Fe1 N1 C1 157.5(5) . .
O2 Fe1 N1 C5 -22.6(7) . .
O2 Fe1 N2 C6 178.27(16) . .
O2 Fe1 N2 C7 -0.8(3) . .
O3 Fe2 Cl1 Fe1 -45.2(2) . .
O3 Fe2 Cl2 Fe1 178.65(5) . .
N1 Fe1 Cl1 Fe2 -88.20(6) . .
N1 Fe1 Cl2 Fe2 87.83(6) . .
N1 Fe1 N2 C6 1.14(15) . .
N1 Fe1 N2 C7 -177.9(3) . .
N1 C1 C2 C3 -2.0(5) . .
N1 C5 C6 N2 -1.5(3) . .
N1 C5 C6 N3 177.3(2) . .
N2 Fe1 Cl1 Fe2 -85.5(3) . .
N2 Fe1 Cl2 Fe2 164.27(5) . .
N2 Fe1 N1 C1 178.1(2) . .
N2 Fe1 N1 C5 -2.03(17) . .
N2 C7 C8 N5 179.6(2) . .
N2 C7 C8 N6 -1.1(4) . .
N3 N4 C7 N2 0.0(3) . .
N3 N4 C7 C8 -179.7(2) . .
N4 N3 C6 N2 -0.2(3) . .
N4 N3 C6 C5 -179.1(2) . .
N4 C7 C8 N5 -0.7(4) . .
N4 C7 C8 N6 178.6(2) . .
N5 C9 C10 N8 -179.4(2) . .
N5 C9 C10 C11 2.4(4) . .
N6 N7 C9 N5 -0.5(3) . .
N6 N7 C9 C10 178.2(2) . .
N7 Fe2 Cl1 Fe1 -103.85(5) 2_766 .
N7 Fe2 Cl2 Fe1 95.13(6) 2_766 .
N7 N6 C8 N5 0.9(3) . .
N7 N6 C8 C7 -178.4(2) . .
N7 C9 C10 N8 2.1(3) . .
N7 C9 C10 C11 -176.1(2) . .
N8 Fe2 Cl1 Fe1 -178.43(5) 2_766 .
N8 Fe2 Cl2 Fe1 80.3(4) 2_766 .
N8 C10 C11 C12 -0.2(4) . .
C1 N1 C5 C4 1.9(4) . .
C1 N1 C5 C6 -177.6(2) . .
C1 C2 C3 C4 1.3(5) . .
C2 C3 C4 C5 0.8(4) . .
C3 C4 C5 N1 -2.5(4) . .
C3 C4 C5 C6 176.9(2) . .
C4 C5 C6 N2 179.1(2) . .
C4 C5 C6 N3 -2.1(4) . .
C5 N1 C1 C2 0.4(4) . .
C6 N2 C7 N4 -0.2(3) . .
C6 N2 C7 C8 179.6(2) . .
C6 N3 N4 C7 0.1(3) . .
C7 N2 C6 N3 0.3(3) . .
C7 N2 C6 C5 179.2(2) . .
C8 N5 C9 N7 0.9(3) . .
C8 N5 C9 C10 -177.6(2) . .
C8 N6 N7 Fe2 -179.78(19) . 2_766
C8 N6 N7 C9 -0.3(3) . .
C9 N5 C8 N6 -1.1(3) . .
C9 N5 C8 C7 178.2(2) . .
C9 C10 C11 C12 177.9(3) . .
C10 N8 C14 C13 0.3(4) . .
C10 C11 C12 C13 -0.2(5) . .
C11 C12 C13 C14 0.5(5) . .
C12 C13 C14 N8 -0.6(5) . .
C14 N8 C10 C9 -178.1(2) . .
C14 N8 C10 C11 0.1(4) . .
